data_7701061
loop_
_publ_author_name
'Bansal, Deepak'
'Gupta, Rajeev'

_publ_section_title
;
 Selective sensing of ATP by hydroxide-bridged dizinc(ii) complexes
 offering a hydrogen bonding cavity.
;
_journal_issue 39
_journal_name_full 'Dalton transactions (Cambridge, England : 2003)'
_journal_page_first 14737
_journal_page_last 14747
_journal_paper_doi 10.1039/c9dt02404b
_journal_volume 48
_journal_year 2019
_chemical_formula_moiety 'C26 H24 N10 O5 S4 Zn2'
_chemical_formula_sum 'C26 H24 N10 O5 S4 Zn2'
_chemical_formula_weight 815.53
_space_group_crystal_system triclinic
_space_group_IT_number 2
_space_group_name_Hall '-P 1'
_space_group_name_H-M_alt 'P -1'
_symmetry_space_group_name_Hall '-P 1'
_symmetry_space_group_name_H-M 'P -1'
_atom_sites_solution_hydrogens mixed
_audit_creation_method SHELXL-2018/3
_audit_update_record
;
2019-09-04 deposited with the CCDC.    2019-09-05 downloaded from the CCDC.
;
_cell_angle_alpha 102.863(4)
_cell_angle_beta 96.007(5)
_cell_angle_gamma 106.756(4)
_cell_formula_units_Z 2
_cell_length_a 9.7822(6)
_cell_length_b 10.1096(4)
_cell_length_c 16.8542(10)
_cell_measurement_reflns_used 5360
_cell_measurement_temperature 293(2)
_cell_measurement_theta_max 24.997
_cell_measurement_theta_min 3.038
_cell_volume 1530.30(15)
_computing_cell_refinement 'CrysAlisPro, Oxford Diffraction Ltd.,'
_computing_data_collection 'CrysAlisPro, Oxford Diffraction Ltd.,'
_computing_data_reduction 'CrysAlisPro, Oxford Diffraction Ltd.,'
_computing_molecular_graphics 'WinGx v2014.1'
_computing_publication_material 'WinGx v2014.1'
_computing_structure_refinement 'SHELXL-2018/3 (Sheldrick, 2018)'
_computing_structure_solution 'SHELXL-2018/3 (Sheldrick, 2018)'
_diffrn_ambient_temperature 293(2)
_diffrn_measured_fraction_theta_full 0.998
_diffrn_measured_fraction_theta_max 0.998
_diffrn_measurement_device_type 'Xcalibur, Ruby, Gemini'
_diffrn_measurement_method '\w scans'
_diffrn_radiation_type MoK\a
_diffrn_radiation_wavelength 0.71073
_diffrn_reflns_av_R_equivalents 0.0289
_diffrn_reflns_av_unetI/netI 0.0291
_diffrn_reflns_Laue_measured_fraction_full 0.998
_diffrn_reflns_Laue_measured_fraction_max 0.998
_diffrn_reflns_limit_h_max 11
_diffrn_reflns_limit_h_min -11
_diffrn_reflns_limit_k_max 12
_diffrn_reflns_limit_k_min -12
_diffrn_reflns_limit_l_max 20
_diffrn_reflns_limit_l_min -20
_diffrn_reflns_number 19504
_diffrn_reflns_point_group_measured_fraction_full 0.998
_diffrn_reflns_point_group_measured_fraction_max 0.998
_diffrn_reflns_theta_full 24.997
_diffrn_reflns_theta_max 24.997
_diffrn_reflns_theta_min 3.038
_diffrn_source 'fine-focus sealed tube'
_exptl_absorpt_coefficient_mu 1.898
_exptl_absorpt_correction_T_max 0.752
_exptl_absorpt_correction_T_min 0.704
_exptl_absorpt_correction_type multi-scan
_exptl_absorpt_process_details sadabs
_exptl_crystal_colour white
_exptl_crystal_density_diffrn 1.770
_exptl_crystal_description block
_exptl_crystal_F_000 828
_exptl_crystal_size_max 0.190
_exptl_crystal_size_mid 0.170
_exptl_crystal_size_min 0.150
_refine_diff_density_max 0.494
_refine_diff_density_min -0.545
_refine_diff_density_rms 0.055
_refine_ls_extinction_method none
_refine_ls_goodness_of_fit_ref 0.834
_refine_ls_hydrogen_treatment mixed
_refine_ls_matrix_type full
_refine_ls_number_parameters 427
_refine_ls_number_reflns 5360
_refine_ls_number_restraints 4
_refine_ls_restrained_S_all 0.837
_refine_ls_R_factor_all 0.0439
_refine_ls_R_factor_gt 0.0361
_refine_ls_shift/su_max 0.017
_refine_ls_shift/su_mean 0.001
_refine_ls_structure_factor_coef Fsqd
_refine_ls_weighting_details 'w=1/[\s^2^(Fo^2^)+(0.0416P)^2^+2.7827P] where P=(Fo^2^+2Fc^2^)/3'
_refine_ls_weighting_scheme calc
_refine_ls_wR_factor_gt 0.0822
_refine_ls_wR_factor_ref 0.0870
_reflns_Friedel_coverage 0.000
_reflns_number_gt 4640
_reflns_number_total 5360
_reflns_threshold_expression 'I > 2\s(I)'
_cod_data_source_file c9dt02404b2.cif
_cod_data_source_block 3
_cod_depositor_comments 'Adding full bibliography for 7701061--7701064.cif.'
_cod_database_code 7701061
_shelx_shelxl_version_number 2018/3
_shelx_space_group_comment
;
The symmetry employed for this shelxl refinement is uniquely defined
by the following loop, which should always be used as a source of
symmetry information in preference to the above space-group names.
They are only intended as comments.
;
_shelx_estimated_absorpt_t_min 0.714
_shelx_estimated_absorpt_t_max 0.764

loop_
_space_group_symop_operation_xyz
'x, y, z'
'-x, -y, -z'

loop_
_atom_site_label
_atom_site_type_symbol
_atom_site_fract_x
_atom_site_fract_y
_atom_site_fract_z
_atom_site_U_iso_or_equiv
_atom_site_adp_type
_atom_site_occupancy
_atom_site_site_symmetry_order
_atom_site_calc_flag
_atom_site_refinement_flags_posn
_atom_site_refinement_flags_adp
_atom_site_refinement_flags_occupancy
_atom_site_disorder_assembly
_atom_site_disorder_group
C1 C 0.6109(4) 0.6801(3) 1.0194(2) 0.0480(8) Uani 1 1 d . . . . .
C2 C 0.5924(5) 0.6959(4) 1.1007(2) 0.0641(10) Uani 1 1 d . . . . .
H2 H 0.644369 0.662219 1.136424 0.077 Uiso 1 1 calc R U . . .
C3 C 0.4950(5) 0.7628(5) 1.1274(3) 0.0757(13) Uani 1 1 d . . . . .
H3 H 0.481251 0.775429 1.182018 0.091 Uiso 1 1 calc R U . . .
C4 C 0.4181(5) 0.8110(5) 1.0737(3) 0.0712(12) Uani 1 1 d . . . . .
H4 H 0.351606 0.855718 1.091272 0.085 Uiso 1 1 calc R U . . .
C5 C 0.4415(4) 0.7918(4) 0.9929(2) 0.0518(9) Uani 1 1 d . . . . .
C6 C 0.3606(4) 0.8380(4) 0.9289(2) 0.0577(9) Uani 1 1 d . . . . .
C7 C 0.3053(3) 0.8157(3) 0.7872(2) 0.0466(8) Uani 1 1 d . . . . .
C8 C 0.2220(5) 0.8051(5) 0.6530(3) 0.0755(13) Uani 1 1 d . . . . .
H8A H 0.178499 0.720043 0.607237 0.091 Uiso 1 1 calc R U . . .
H8B H 0.274866 0.881711 0.631103 0.091 Uiso 1 1 calc R U . . .
C9 C 0.1066(5) 0.8458(6) 0.6914(3) 0.0859(14) Uani 1 1 d . . . . .
H9A H 0.016290 0.766532 0.674442 0.103 Uiso 1 1 calc R U . . .
H9B H 0.091283 0.926997 0.674740 0.103 Uiso 1 1 calc R U . . .
C10 C 0.7139(4) 0.6091(3) 0.9834(2) 0.0500(8) Uani 1 1 d . . . . .
C11 C 0.8055(4) 0.5555(3) 0.8622(2) 0.0437(8) Uani 1 1 d . . . . .
C12 C 0.8955(4) 0.4722(4) 0.7435(2) 0.0597(10) Uani 1 1 d . . . . .
H12A H 0.929733 0.515162 0.700277 0.072 Uiso 1 1 calc R U . . .
H12B H 0.847142 0.370363 0.719571 0.072 Uiso 1 1 calc R U . . .
C13 C 1.0198(4) 0.4976(4) 0.8117(2) 0.0597(10) Uani 1 1 d . . . . .
H13A H 1.096720 0.585126 0.814646 0.072 Uiso 1 1 calc R U . . .
H13B H 1.058676 0.418513 0.801805 0.072 Uiso 1 1 calc R U . . .
C14 C 0.4280(4) 0.6663(4) 0.4869(2) 0.0580(10) Uani 1 1 d . . . . .
C15 C 0.4456(5) 0.7082(5) 0.4151(2) 0.0738(13) Uani 1 1 d . . . . .
H15 H 0.391980 0.648518 0.364323 0.089 Uiso 1 1 calc R U . . .
C16 C 0.5422(5) 0.8375(5) 0.4195(2) 0.0725(12) Uani 1 1 d . . . . .
H16 H 0.553248 0.867537 0.371615 0.087 Uiso 1 1 calc R U . . .
C17 C 0.6238(4) 0.9246(5) 0.4940(2) 0.0630(10) Uani 1 1 d . . . . .
H17 H 0.691085 1.012944 0.497328 0.076 Uiso 1 1 calc R U . . .
C18 C 0.6031(4) 0.8772(4) 0.5639(2) 0.0469(8) Uani 1 1 d . . . . .
C19 C 0.6888(4) 0.9619(4) 0.6488(2) 0.0484(8) Uani 1 1 d . . . . .
C20 C 0.7534(3) 0.9456(3) 0.78250(18) 0.0346(7) Uani 1 1 d . . . . .
C21 C 0.8595(3) 0.9442(3) 0.91152(19) 0.0428(7) Uani 1 1 d . . . . .
H21A H 0.921003 0.883829 0.908326 0.051 Uiso 1 1 calc R U . . .
H21B H 0.823052 0.948131 0.963068 0.051 Uiso 1 1 calc R U . . .
C22 C 0.9475(4) 1.0944(4) 0.9098(2) 0.0533(9) Uani 1 1 d . . . . .
H22A H 1.050592 1.109915 0.924315 0.064 Uiso 1 1 calc R U . . .
H22B H 0.922106 1.165960 0.948691 0.064 Uiso 1 1 calc R U . . .
C23 C 0.3240(5) 0.5260(4) 0.4904(3) 0.0700(12) Uani 1 1 d . . . . .
N1 N 0.7115(3) 0.6043(3) 0.90157(16) 0.0439(6) Uani 1 1 d . . . . .
N2 N 0.5355(3) 0.7273(3) 0.96731(16) 0.0433(6) Uani 1 1 d . . . . .
N3 N 0.3875(3) 0.7964(3) 0.85193(17) 0.0443(6) Uani 1 1 d . . . . .
N4 N 0.3227(3) 0.7769(3) 0.71199(18) 0.0468(7) Uani 1 1 d . . . . .
N5 N 0.7968(3) 0.5395(3) 0.78234(18) 0.0503(7) Uani 1 1 d D . . . .
N6 N 0.3295(3) 0.5110(3) 0.56747(19) 0.0574(8) Uani 1 1 d . . . . .
N7 N 0.5070(3) 0.7522(3) 0.55961(16) 0.0455(7) Uani 1 1 d . . . . .
N8 N 0.6646(3) 0.8898(3) 0.70735(15) 0.0374(6) Uani 1 1 d . . . . .
N9 N 0.7377(3) 0.8831(2) 0.84164(15) 0.0348(5) Uani 1 1 d . . . . .
O1 O 0.7860(3) 0.5623(3) 1.02629(16) 0.0675(7) Uani 1 1 d . . . . .
O2 O 0.2801(4) 0.9058(4) 0.9516(2) 0.0946(11) Uani 1 1 d . . . . .
O3 O 0.2488(4) 0.4426(3) 0.4252(2) 0.1094(13) Uani 1 1 d . . . . .
O4 O 0.7707(3) 1.0828(3) 0.65630(18) 0.0839(10) Uani 1 1 d . . . . .
S1 S 0.94859(11) 0.51189(11) 0.90664(6) 0.0585(3) Uani 1 1 d . . . . .
S2 S 0.16376(12) 0.89164(12) 0.80137(8) 0.0698(3) Uani 1 1 d . . . . .
S4 S 0.90307(10) 1.10555(9) 0.80567(6) 0.0521(2) Uani 1 1 d . . . . .
Zn1 Zn 0.57067(4) 0.71531(4) 0.84787(2) 0.03842(11) Uani 1 1 d . . . . .
Zn2 Zn 0.47196(4) 0.68956(4) 0.66554(2) 0.04214(12) Uani 1 1 d . . . . .
C24 C 0.2412(4) 0.3922(4) 0.5856(3) 0.0656(11) Uani 1 1 d D . . . .
S3A S 0.1047(7) 0.2786(6) 0.4935(4) 0.0738(7) Uani 0.372(5) 1 d . . P A 1
N10A N 0.2439(16) 0.373(2) 0.6519(10) 0.0738(7) Uani 0.372(5) 1 d D . P A 1
C25A C 0.1245(13) 0.2449(14) 0.6447(9) 0.0738(7) Uani 0.372(5) 1 d . . P A 1
H25A H 0.160955 0.164964 0.643249 0.089 Uiso 0.372(5) 1 calc R U P A 1
H25B H 0.078144 0.257877 0.692686 0.089 Uiso 0.372(5) 1 calc R U P A 1
C26A C 0.0198(13) 0.2132(13) 0.5711(8) 0.0738(7) Uani 0.372(5) 1 d . . P A 1
H26A H -0.054234 0.256979 0.583714 0.089 Uiso 0.372(5) 1 calc R U P A 1
H26B H -0.026948 0.110387 0.551010 0.089 Uiso 0.372(5) 1 calc R U P A 1
S3B S 0.0990(4) 0.2463(3) 0.5168(2) 0.0738(7) Uani 0.628(5) 1 d . . P A 2
C26B C 0.0739(8) 0.1457(7) 0.5900(4) 0.0738(7) Uani 0.628(5) 1 d . . P A 2
H26C H -0.027447 0.116346 0.595475 0.089 Uiso 0.628(5) 1 calc R U P A 2
H26D H 0.101114 0.060343 0.571987 0.089 Uiso 0.628(5) 1 calc R U P A 2
C25B C 0.1674(8) 0.2376(8) 0.6724(5) 0.0738(7) Uani 0.628(5) 1 d . . P A 2
H25C H 0.106032 0.260763 0.711322 0.089 Uiso 0.628(5) 1 calc R U P A 2
H25D H 0.223489 0.184820 0.694717 0.089 Uiso 0.628(5) 1 calc R U P A 2
N10B N 0.2665(9) 0.3709(13) 0.6617(6) 0.0738(7) Uani 0.628(5) 1 d D . P A 2
O5 O 0.5261(2) 0.5812(2) 0.73887(13) 0.0408(5) Uani 1 1 d D . . . .
H H 0.717(3) 0.543(4) 0.756(2) 0.053(10) Uiso 1 1 d D . . . .
H5 H 0.448(3) 0.510(3) 0.730(2) 0.059(11) Uiso 1 1 d D . . . .

loop_
_atom_site_aniso_label
_atom_site_aniso_U_11
_atom_site_aniso_U_22
_atom_site_aniso_U_33
_atom_site_aniso_U_23
_atom_site_aniso_U_13
_atom_site_aniso_U_12
C1 0.053(2) 0.0403(18) 0.0399(19) 0.0051(15) 0.0070(16) 0.0031(15)
C2 0.073(3) 0.068(3) 0.040(2) 0.0110(18) 0.0059(19) 0.009(2)
C3 0.087(3) 0.089(3) 0.042(2) 0.005(2) 0.022(2) 0.019(3)
C4 0.071(3) 0.086(3) 0.052(2) 0.002(2) 0.022(2) 0.026(2)
C5 0.054(2) 0.0469(19) 0.047(2) 0.0010(16) 0.0194(17) 0.0095(16)
C6 0.059(2) 0.057(2) 0.062(2) 0.0119(19) 0.0242(19) 0.0245(19)
C7 0.0397(18) 0.0353(17) 0.068(2) 0.0151(16) 0.0162(17) 0.0139(14)
C8 0.064(3) 0.108(4) 0.081(3) 0.045(3) 0.017(2) 0.052(3)
C9 0.083(3) 0.102(4) 0.094(4) 0.034(3) 0.011(3) 0.057(3)
C10 0.056(2) 0.0394(18) 0.048(2) 0.0120(16) 0.0024(17) 0.0082(16)
C11 0.0500(19) 0.0326(16) 0.0433(19) 0.0079(14) -0.0013(15) 0.0106(14)
C12 0.068(2) 0.061(2) 0.053(2) 0.0081(18) 0.0124(19) 0.030(2)
C13 0.057(2) 0.056(2) 0.067(3) 0.0128(19) 0.0095(19) 0.0230(18)
C14 0.073(3) 0.058(2) 0.039(2) -0.0025(17) -0.0102(18) 0.035(2)
C15 0.101(3) 0.085(3) 0.034(2) -0.002(2) -0.013(2) 0.051(3)
C16 0.099(3) 0.094(3) 0.037(2) 0.020(2) 0.013(2) 0.049(3)
C17 0.070(3) 0.081(3) 0.047(2) 0.024(2) 0.0103(19) 0.031(2)
C18 0.050(2) 0.057(2) 0.0387(19) 0.0128(16) 0.0075(15) 0.0260(17)
C19 0.0487(19) 0.053(2) 0.0408(19) 0.0167(16) 0.0037(16) 0.0101(17)
C20 0.0331(15) 0.0317(15) 0.0357(17) 0.0044(13) 0.0085(13) 0.0082(12)
C21 0.0351(16) 0.0503(19) 0.0366(17) 0.0065(14) 0.0031(14) 0.0091(14)
C22 0.047(2) 0.052(2) 0.046(2) 0.0067(16) -0.0014(16) 0.0022(16)
C23 0.082(3) 0.053(2) 0.057(3) -0.0070(19) -0.028(2) 0.027(2)
N1 0.0530(16) 0.0402(14) 0.0395(15) 0.0104(12) 0.0055(13) 0.0180(13)
N2 0.0475(16) 0.0370(14) 0.0401(15) 0.0060(12) 0.0104(13) 0.0077(12)
N3 0.0408(15) 0.0429(15) 0.0487(17) 0.0076(13) 0.0148(13) 0.0140(12)
N4 0.0411(15) 0.0471(16) 0.0552(18) 0.0163(14) 0.0093(13) 0.0168(13)
N5 0.0572(19) 0.0535(17) 0.0430(17) 0.0063(13) 0.0026(14) 0.0290(15)
N6 0.0561(18) 0.0409(16) 0.058(2) -0.0042(14) -0.0133(15) 0.0112(14)
N7 0.0528(17) 0.0478(16) 0.0349(15) 0.0034(12) -0.0018(13) 0.0238(14)
N8 0.0383(14) 0.0369(14) 0.0319(14) 0.0073(11) 0.0031(11) 0.0069(11)
N9 0.0345(13) 0.0352(13) 0.0307(13) 0.0065(11) 0.0043(11) 0.0073(11)
O1 0.0805(19) 0.0801(19) 0.0514(16) 0.0273(14) 0.0045(14) 0.0355(16)
O2 0.116(3) 0.129(3) 0.080(2) 0.029(2) 0.050(2) 0.088(2)
O3 0.143(3) 0.070(2) 0.070(2) -0.0082(17) -0.056(2) 0.013(2)
O4 0.097(2) 0.0671(18) 0.0620(18) 0.0345(15) -0.0081(16) -0.0180(17)
S1 0.0637(6) 0.0620(6) 0.0543(6) 0.0150(5) -0.0006(5) 0.0311(5)
S2 0.0650(6) 0.0758(7) 0.0923(8) 0.0311(6) 0.0316(6) 0.0458(6)
S4 0.0473(5) 0.0442(5) 0.0500(5) 0.0135(4) 0.0013(4) -0.0057(4)
Zn1 0.0411(2) 0.03335(19) 0.0381(2) 0.00729(15) 0.00877(16) 0.00898(15)
Zn2 0.0437(2) 0.0385(2) 0.0398(2) 0.00509(16) 0.00040(17) 0.01316(16)
C24 0.042(2) 0.047(2) 0.085(3) -0.015(2) -0.006(2) 0.0096(17)
S3A 0.0586(7) 0.0550(12) 0.0784(17) 0.0012(9) -0.0055(9) -0.0072(8)
N10A 0.0586(7) 0.0550(12) 0.0784(17) 0.0012(9) -0.0055(9) -0.0072(8)
C25A 0.0586(7) 0.0550(12) 0.0784(17) 0.0012(9) -0.0055(9) -0.0072(8)
C26A 0.0586(7) 0.0550(12) 0.0784(17) 0.0012(9) -0.0055(9) -0.0072(8)
S3B 0.0586(7) 0.0550(12) 0.0784(17) 0.0012(9) -0.0055(9) -0.0072(8)
C26B 0.0586(7) 0.0550(12) 0.0784(17) 0.0012(9) -0.0055(9) -0.0072(8)
C25B 0.0586(7) 0.0550(12) 0.0784(17) 0.0012(9) -0.0055(9) -0.0072(8)
N10B 0.0586(7) 0.0550(12) 0.0784(17) 0.0012(9) -0.0055(9) -0.0072(8)
O5 0.0441(13) 0.0316(11) 0.0409(12) 0.0045(9) 0.0041(10) 0.0086(10)

loop_
_atom_type_symbol
_atom_type_description
_atom_type_scat_dispersion_real
_atom_type_scat_dispersion_imag
_atom_type_scat_source
C C 0.0033 0.0016 'International Tables Vol C Tables 4.2.6.8 and 6.1.1.4'
H H 0.0000 0.0000 'International Tables Vol C Tables 4.2.6.8 and 6.1.1.4'
N N 0.0061 0.0033 'International Tables Vol C Tables 4.2.6.8 and 6.1.1.4'
O O 0.0106 0.0060 'International Tables Vol C Tables 4.2.6.8 and 6.1.1.4'
S S 0.1246 0.1234 'International Tables Vol C Tables 4.2.6.8 and 6.1.1.4'
Zn Zn 0.2839 1.4301 'International Tables Vol C Tables 4.2.6.8 and 6.1.1.4'

loop_
_geom_angle_atom_site_label_1
_geom_angle_atom_site_label_2
_geom_angle_atom_site_label_3
_geom_angle
N2 C1 C2 121.2(4)
N2 C1 C10 115.8(3)
C2 C1 C10 123.0(4)
C3 C2 C1 118.3(4)
C3 C2 H2 120.9
C1 C2 H2 120.9
C4 C3 C2 120.2(4)
C4 C3 H3 119.9
C2 C3 H3 119.9
C3 C4 C5 118.7(4)
C3 C4 H4 120.6
C5 C4 H4 120.6
N2 C5 C4 121.0(4)
N2 C5 C6 116.2(3)
C4 C5 C6 122.8(4)
O2 C6 N3 128.3(4)
O2 C6 C5 117.9(3)
N3 C6 C5 113.8(3)
N4 C7 N3 122.3(3)
N4 C7 S2 115.4(3)
N3 C7 S2 122.2(3)
N4 C8 C9 111.8(4)
N4 C8 H8A 109.3
C9 C8 H8A 109.3
N4 C8 H8B 109.3
C9 C8 H8B 109.3
H8A C8 H8B 107.9
C8 C9 S2 107.4(3)
C8 C9 H9A 110.2
S2 C9 H9A 110.2
C8 C9 H9B 110.2
S2 C9 H9B 110.2
H9A C9 H9B 108.5
O1 C10 N1 127.7(3)
O1 C10 C1 120.1(3)
N1 C10 C1 112.2(3)
N5 C11 N1 120.2(3)
N5 C11 S1 113.4(3)
N1 C11 S1 126.3(3)
N5 C12 C13 105.7(3)
N5 C12 H12A 110.6
C13 C12 H12A 110.6
N5 C12 H12B 110.6
C13 C12 H12B 110.6
H12A C12 H12B 108.7
C12 C13 S1 106.7(3)
C12 C13 H13A 110.4
S1 C13 H13A 110.4
C12 C13 H13B 110.4
S1 C13 H13B 110.4
H13A C13 H13B 108.6
N7 C14 C15 120.1(4)
N7 C14 C23 115.6(3)
C15 C14 C23 124.3(4)
C16 C15 C14 119.1(4)
C16 C15 H15 120.5
C14 C15 H15 120.5
C15 C16 C17 120.7(4)
C15 C16 H16 119.7
C17 C16 H16 119.7
C16 C17 C18 118.0(4)
C16 C17 H17 121.0
C18 C17 H17 121.0
N7 C18 C17 121.2(3)
N7 C18 C19 116.0(3)
C17 C18 C19 122.7(3)
O4 C19 N8 128.5(3)
O4 C19 C18 117.9(3)
N8 C19 C18 113.6(3)
N9 C20 N8 122.3(3)
N9 C20 S4 115.0(2)
N8 C20 S4 122.7(2)
N9 C21 C22 109.9(3)
N9 C21 H21A 109.7
C22 C21 H21A 109.7
N9 C21 H21B 109.7
C22 C21 H21B 109.7
H21A C21 H21B 108.2
C21 C22 S4 106.1(2)
C21 C22 H22A 110.5
S4 C22 H22A 110.5
C21 C22 H22B 110.5
S4 C22 H22B 110.5
H22A C22 H22B 108.7
O3 C23 N6 129.3(4)
O3 C23 C14 118.4(4)
N6 C23 C14 112.3(3)
C11 N1 C10 119.6(3)
C11 N1 Zn1 123.6(2)
C10 N1 Zn1 116.0(2)
C5 N2 C1 120.6(3)
C5 N2 Zn1 117.6(2)
C1 N2 Zn1 121.6(2)
C6 N3 C7 118.6(3)
C6 N3 Zn1 113.8(2)
C7 N3 Zn1 127.5(2)
C7 N4 C8 113.1(3)
C7 N4 Zn2 129.8(2)
C8 N4 Zn2 117.0(2)
C11 N5 C12 116.0(3)
C11 N5 H 116(2)
C12 N5 H 125(2)
C23 N6 C24 122.3(3)
C23 N6 Zn2 117.1(3)
C24 N6 Zn2 120.4(3)
C18 N7 C14 121.0(3)
C18 N7 Zn2 120.1(2)
C14 N7 Zn2 118.9(3)
C19 N8 C20 118.5(3)
C19 N8 Zn2 113.3(2)
C20 N8 Zn2 128.2(2)
C20 N9 C21 113.9(2)
C20 N9 Zn1 128.3(2)
C21 N9 Zn1 117.78(19)
C11 S1 C13 90.62(17)
C7 S2 C9 90.05(19)
C20 S4 C22 91.38(15)
O5 Zn1 N9 104.68(10)
O5 Zn1 N2 141.77(10)
N9 Zn1 N2 112.06(10)
O5 Zn1 N3 104.21(10)
N9 Zn1 N3 104.41(10)
N2 Zn1 N3 76.99(11)
O5 Zn1 N1 92.93(9)
N9 Zn1 N1 95.05(10)
N2 Zn1 N1 74.06(10)
N3 Zn1 N1 149.57(10)
O5 Zn1 Zn2 38.49(6)
N9 Zn1 Zn2 84.72(7)
N2 Zn1 Zn2 152.59(8)
N3 Zn1 Zn2 77.88(7)
N1 Zn1 Zn2 127.80(7)
O5 Zn2 N4 108.59(10)
O5 Zn2 N7 144.53(10)
N4 Zn2 N7 106.87(11)
O5 Zn2 N6 98.23(11)
N4 Zn2 N6 99.82(12)
N7 Zn2 N6 75.94(12)
O5 Zn2 N8 99.59(9)
N4 Zn2 N8 97.23(10)
N7 Zn2 N8 75.44(10)
N6 Zn2 N8 149.89(11)
O5 Zn2 Zn1 38.35(6)
N4 Zn2 Zn1 82.36(8)
N7 Zn2 Zn1 150.47(8)
N6 Zn2 Zn1 131.15(9)
N8 Zn2 Zn1 75.59(6)
N10A C24 N6 124.8(9)
N10B C24 N6 120.0(5)
N10B C24 S3B 112.2(5)
N6 C24 S3B 127.6(4)
N10A C24 S3A 124.7(9)
N6 C24 S3A 110.1(4)
C26A S3A C24 80.5(4)
C24 N10A C25A 106.5(12)
C26A C25A N10A 111.0(12)
C26A C25A H25A 109.4
N10A C25A H25A 109.4
C26A C25A H25B 109.4
N10A C25A H25B 109.4
H25A C25A H25B 108.0
C25A C26A S3A 110.5(9)
C25A C26A H26A 109.6
S3A C26A H26A 109.6
C25A C26A H26B 109.6
S3A C26A H26B 109.6
H26A C26A H26B 108.1
C26B S3B C24 93.5(3)
C25B C26B S3B 108.7(5)
C25B C26B H26C 110.0
S3B C26B H26C 110.0
C25B C26B H26D 109.9
S3B C26B H26D 109.9
H26C C26B H26D 108.3
N10B C25B C26B 110.1(7)
N10B C25B H25C 109.6
C26B C25B H25C 109.6
N10B C25B H25D 109.6
C26B C25B H25D 109.6
H25C C25B H25D 108.2
C24 N10B C25B 114.7(6)
Zn1 O5 Zn2 103.15(9)
Zn1 O5 H5 115(2)
Zn2 O5 H5 102(3)

loop_
_geom_bond_atom_site_label_1
_geom_bond_atom_site_label_2
_geom_bond_distance
C1 N2 1.340(4)
C1 C2 1.381(5)
C1 C10 1.500(5)
C2 C3 1.376(6)
C2 H2 0.9300
C3 C4 1.375(6)
C3 H3 0.9300
C4 C5 1.384(5)
C4 H4 0.9300
C5 N2 1.327(4)
C5 C6 1.505(5)
C6 O2 1.223(4)
C6 N3 1.350(4)
C7 N4 1.286(4)
C7 N3 1.369(4)
C7 S2 1.779(3)
C8 N4 1.457(5)
C8 C9 1.471(6)
C8 H8A 0.9700
C8 H8B 0.9700
C9 S2 1.792(5)
C9 H9A 0.9700
C9 H9B 0.9700
C10 O1 1.217(4)
C10 N1 1.367(4)
C11 N5 1.310(4)
C11 N1 1.331(4)
C11 S1 1.731(3)
C12 N5 1.461(4)
C12 C13 1.503(5)
C12 H12A 0.9700
C12 H12B 0.9700
C13 S1 1.804(4)
C13 H13A 0.9700
C13 H13B 0.9700
C14 N7 1.340(4)
C14 C15 1.380(6)
C14 C23 1.506(6)
C15 C16 1.355(6)
C15 H15 0.9300
C16 C17 1.372(6)
C16 H16 0.9300
C17 C18 1.380(5)
C17 H17 0.9300
C18 N7 1.321(4)
C18 C19 1.507(5)
C19 O4 1.224(4)
C19 N8 1.354(4)
C20 N9 1.293(4)
C20 N8 1.359(4)
C20 S4 1.773(3)
C21 N9 1.465(4)
C21 C22 1.523(5)
C21 H21A 0.9700
C21 H21B 0.9700
C22 S4 1.800(4)
C22 H22A 0.9700
C22 H22B 0.9700
C23 O3 1.233(4)
C23 N6 1.338(5)
N1 Zn1 2.249(3)
N2 Zn1 2.061(3)
N3 Zn1 2.176(3)
N4 Zn2 2.049(3)
N5 H 0.876(18)
N6 C24 1.380(5)
N6 Zn2 2.161(3)
N7 Zn2 2.052(3)
N8 Zn2 2.244(2)
N9 Zn1 2.019(2)
Zn1 O5 1.946(2)
Zn1 Zn2 3.0531(6)
Zn2 O5 1.951(2)
C24 N10A 1.175(15)
C24 N10B 1.355(10)
C24 S3B 1.781(5)
C24 S3A 1.844(7)
S3A C26A 1.770(13)
N10A C25A 1.44(2)
C25A C26A 1.434(16)
C25A H25A 0.9700
C25A H25B 0.9700
C26A H26A 0.9700
C26A H26B 0.9700
S3B C26B 1.758(8)
C26B C25B 1.517(9)
C26B H26C 0.9700
C26B H26D 0.9700
C25B N10B 1.477(12)
C25B H25C 0.9700
C25B H25D 0.9700
O5 H5 0.862(19)
